data_4309971
loop_
_publ_author_name
'Kazuko Matsumoto'
'Saiko Arai'
'Masahiko Ochiai'
'Wanzhi Chen'
'Ayako Nakata'
'Hiromi Nakai'
'Shuhei Kinoshita'

_publ_contact_author 'Kazuko Matsumoto'
_publ_contact_author_email kmatsu@waseda.jp
_publ_section_title
;
Synthesis of the Pivalamidate-Bridged Pentanuclear Platinum(II,III) Linear
Complexes with Pt...Pt Interactions
;
_journal_name_full 'Inorganic Chemistry'
_journal_page_first 8552
_journal_page_last 8560
_journal_paper_doi 10.1021/ic050942a
_journal_volume 44
_journal_year 2005
_chemical_formula_moiety 'C26 H62 Br4 Cl4 N8 O6 Pt5,2(C3 H6 O1)'
_chemical_formula_sum 'C32 H74 Br4 Cl4 N8 O8 Pt5'
_chemical_formula_weight 2135.88
_chemical_name_common 1c
_chemical_name_systematic
; 
tetrakis(\m~2~-Pivalamidato)-tetraammine-tetrabromo-tetrachloro-pentaplatinum
;
_space_group_IT_number 29
_symmetry_cell_setting orthorhombic
_symmetry_space_group_name_Hall 'P 2c -2ac'
_symmetry_space_group_name_H-M 'P c a 21'
_atom_sites_solution_hydrogens geom
_atom_sites_solution_primary direct
_atom_sites_solution_secondary difmap
_audit_creation_method SHELXL-97
_cell_angle_alpha 90.00
_cell_angle_beta 90.00
_cell_angle_gamma 90.00
_cell_formula_units_Z 4
_cell_length_a 24.607(9)
_cell_length_b 15.454(6)
_cell_length_c 15.572(6)
_cell_measurement_reflns_used 989
_cell_measurement_temperature 296(2)
_cell_measurement_theta_max 23.7795
_cell_measurement_theta_min 3.3655
_cell_volume 5922(4)
_computing_cell_refinement 'Bruker XSCANS'
_computing_data_collection 'Bruker XSCANS'
_computing_data_reduction 'Bruker SHELXTL'
_computing_molecular_graphics 'Bruker SHELXTL'
_computing_publication_material 'Bruker SHELXTL'
_computing_structure_refinement 'SHELXL-97 (Sheldrick, 1997)'
_computing_structure_solution 'SHELXS-97 (Sheldrick, 1990)'
_diffrn_ambient_temperature 296(2)
_diffrn_detector_area_resol_mean 8.366
_diffrn_measured_fraction_theta_full 0.992
_diffrn_measured_fraction_theta_max 0.992
_diffrn_measurement_device_type 'Bruker P4'
_diffrn_measurement_method '\w scans'
_diffrn_radiation_monochromator graphite
_diffrn_radiation_source 'fine-focus sealed tube'
_diffrn_radiation_type MoK\a
_diffrn_radiation_wavelength 0.71073
_diffrn_reflns_av_R_equivalents 0.1106
_diffrn_reflns_av_sigmaI/netI 0.1405
_diffrn_reflns_limit_h_max 27
_diffrn_reflns_limit_h_min -31
_diffrn_reflns_limit_k_max 20
_diffrn_reflns_limit_k_min -19
_diffrn_reflns_limit_l_max 14
_diffrn_reflns_limit_l_min -20
_diffrn_reflns_number 35226
_diffrn_reflns_theta_full 27.53
_diffrn_reflns_theta_max 27.53
_diffrn_reflns_theta_min 1.32
_diffrn_standards_decay_% 2.0
_diffrn_standards_interval_time 1129
_diffrn_standards_number 322
_exptl_absorpt_coefficient_mu 14.694
_exptl_absorpt_correction_T_max 0.6669
_exptl_absorpt_correction_T_min 0.0296
_exptl_absorpt_correction_type empirical
_exptl_crystal_colour orange
_exptl_crystal_density_diffrn 2.396
_exptl_crystal_density_method 'not measured'
_exptl_crystal_description needle
_exptl_crystal_F_000 3936
_exptl_crystal_size_max 0.81
_exptl_crystal_size_mid 0.09
_exptl_crystal_size_min 0.03
_refine_diff_density_max 1.728
_refine_diff_density_min -1.700
_refine_diff_density_rms 0.238
_refine_ls_abs_structure_details 'Flack H D (1983), Acta Cryst. A39, 876-881'
_refine_ls_abs_structure_Flack 0.006(14)
_refine_ls_extinction_method none
_refine_ls_goodness_of_fit_ref 1.011
_refine_ls_hydrogen_treatment mixed
_refine_ls_matrix_type full
_refine_ls_number_parameters 572
_refine_ls_number_reflns 11034
_refine_ls_number_restraints 1
_refine_ls_restrained_S_all 1.011
_refine_ls_R_factor_all 0.0870
_refine_ls_R_factor_gt 0.0508
_refine_ls_shift/su_max 1.417
_refine_ls_shift/su_mean 0.060
_refine_ls_structure_factor_coef Fsqd
_refine_ls_weighting_details 'calc w=1/[\s^2^(Fo^2^)+(0.0000P)^2^+0.0000P] where P=(Fo^2^+2Fc^2^)/3'
_refine_ls_weighting_scheme calc
_refine_ls_wR_factor_gt 0.1189
_refine_ls_wR_factor_ref 0.1450
_reflns_number_gt 7815
_reflns_number_total 11034
_reflns_threshold_expression >2sigma(I)
_cod_data_source_file ic050942asi20050609_113245.cif
_cod_data_source_block sai0725
_cod_depositor_comments
;
The following automatic conversions were performed:
'_symmetry_cell_setting' value 'Orthorhombic' changed to 'orthorhombic'
according to '/home/saulius/struct/CIF-dictionaries/cif_core.dic'
dictionary named 'cif_core.dic' version 2.4.1 from 2010-06-29.

Automatic conversion script
Id: cif_fix_enum 1527 2010-12-29 10:47:43Z saulius 
;
_cod_database_code 4309971

loop_
_symmetry_equiv_pos_as_xyz
'x, y, z'
'-x, -y, z+1/2'
'x+1/2, -y, z'
'-x+1/2, y, z+1/2'

loop_
_atom_site_label
_atom_site_type_symbol
_atom_site_fract_x
_atom_site_fract_y
_atom_site_fract_z
_atom_site_U_iso_or_equiv
_atom_site_adp_type
_atom_site_occupancy
_atom_site_symmetry_multiplicity
_atom_site_calc_flag
_atom_site_refinement_flags
_atom_site_disorder_assembly
_atom_site_disorder_group
Cl3 Cl 0.2852(2) 0.0802(3) -0.0228(3) 0.0702(16) Uani 1 1 d . . .
Cl1 Cl 0.2829(3) 0.2206(3) 0.2383(3) 0.0726(16) Uani 1 1 d . . .
Cl4 Cl 0.1903(2) 0.1531(4) 0.1038(5) 0.0706(13) Uani 1 1 d . . .
Cl2 Cl 0.37923(19) 0.1466(3) 0.1112(4) 0.0602(11) Uani 1 1 d . . .
Pt2 Pt 0.28536(3) 0.32490(4) 0.02058(4) 0.04142(16) Uani 1 1 d . . .
Pt4 Pt 0.27566(3) -0.02382(4) 0.19693(4) 0.04227(17) Uani 1 1 d . . .
Pt1 Pt 0.31143(3) 0.47286(4) -0.06222(5) 0.04612(18) Uani 1 1 d . . .
Pt3 Pt 0.28444(3) 0.15017(5) 0.10796(5) 0.04699(17) Uani 1 1 d . . .
Pt5 Pt 0.29609(3) -0.17376(5) 0.28090(5) 0.0506(2) Uani 1 1 d . . .
C1 C 0.3760(8) 0.4302(13) 0.0897(13) 0.056(5) Uani 1 1 d . . .
Br1 Br 0.23910(10) 0.46706(16) -0.16695(17) 0.0755(7) Uani 1 1 d . . .
Br3 Br 0.22907(10) -0.15587(17) 0.39205(17) 0.0756(7) Uani 1 1 d . . .
Br2 Br 0.26085(13) 0.56668(16) 0.03141(19) 0.0915(8) Uani 1 1 d . . .
Br4 Br 0.23461(15) -0.25921(17) 0.1956(2) 0.1094(11) Uani 1 1 d . . .
N4 N 0.2274(6) 0.3678(11) 0.1074(13) 0.064(4) Uani 1 1 d . . .
H4A H 0.1966 0.3385 0.0996 0.095 Uiso 1 1 calc R . .
H4B H 0.2213 0.4239 0.0992 0.095 Uiso 1 1 calc R . .
H4C H 0.2393 0.3593 0.1607 0.095 Uiso 1 1 calc R . .
N8 N 0.2228(6) -0.0667(10) 0.1054(10) 0.052(4) Uani 1 1 d . . .
H8A H 0.2392 -0.0668 0.0545 0.078 Uiso 1 1 calc R . .
H8B H 0.1940 -0.0319 0.1036 0.078 Uiso 1 1 calc R . .
H8C H 0.2120 -0.1202 0.1182 0.078 Uiso 1 1 calc R . .
O2 O 0.3590(5) 0.3961(8) -0.1400(9) 0.058(3) Uani 1 1 d . . .
O4 O 0.3501(5) -0.1050(9) 0.3500(10) 0.071(4) Uani 1 1 d . . .
N1 N 0.3420(6) 0.3674(9) 0.1012(10) 0.049(4) Uani 1 1 d . . .
H1 H 0.3441 0.3409 0.1496 0.059 Uiso 1 1 calc R . .
N2 N 0.3402(6) 0.2781(9) -0.0592(11) 0.055(4) Uani 1 1 d . . .
H2 H 0.3469 0.2237 -0.0546 0.067 Uiso 1 1 calc R . .
N7 N 0.2139(7) 0.0227(10) 0.2701(11) 0.059(4) Uani 1 1 d . . .
H7A H 0.2009 0.0709 0.2465 0.089 Uiso 1 1 calc R . .
H7B H 0.2262 0.0342 0.3226 0.089 Uiso 1 1 calc R . .
H7C H 0.1876 -0.0167 0.2732 0.089 Uiso 1 1 calc R . .
N5 N 0.3351(6) -0.0665(10) 0.1235(10) 0.053(4) Uani 1 1 d . . .
H5 H 0.3422 -0.0351 0.0794 0.064 Uiso 1 1 calc R . .
N6 N 0.3293(6) 0.0191(9) 0.2820(11) 0.052(4) Uani 1 1 d . . .
H6 H 0.3335 0.0743 0.2835 0.062 Uiso 1 1 calc R . .
O1 O 0.3736(6) 0.4789(9) 0.0219(10) 0.071(4) Uani 1 1 d . . .
O3 O 0.3552(6) -0.1888(8) 0.1924(10) 0.074(4) Uani 1 1 d . . .
N3 N 0.2266(6) 0.2773(9) -0.0601(10) 0.055(4) Uani 1 1 d . . .
H3A H 0.2120 0.3207 -0.0898 0.083 Uiso 1 1 calc R . .
H3B H 0.2009 0.2513 -0.0293 0.083 Uiso 1 1 calc R . .
H3C H 0.2414 0.2394 -0.0962 0.083 Uiso 1 1 calc R . .
C16 C 0.3587(7) -0.0240(12) 0.3352(12) 0.048(4) Uani 1 1 d . . .
C6 C 0.3685(8) 0.3208(13) -0.1200(13) 0.054(5) Uani 1 1 d . . .
C21 C 0.3447(10) 0.5846(13) -0.1200(13) 0.068(6) Uani 1 1 d . . .
H21A H 0.3154 0.6184 -0.1449 0.081 Uiso 1 1 calc R . .
H21B H 0.3617 0.6197 -0.0760 0.081 Uiso 1 1 calc R . .
C11 C 0.3649(8) -0.1347(12) 0.1320(11) 0.049(4) Uani 1 1 d . . .
C12 C 0.4125(9) -0.1591(13) 0.0767(14) 0.063(6) Uani 1 1 d . . .
C7 C 0.4157(7) 0.2747(14) -0.1682(15) 0.063(6) Uani 1 1 d . . .
C5 C 0.4751(16) 0.442(4) 0.105(3) 0.25(3) Uani 1 1 d . . .
H5A H 0.4877 0.3837 0.1032 0.379 Uiso 1 1 calc R . .
H5B H 0.5012 0.4775 0.1348 0.379 Uiso 1 1 calc R . .
H5C H 0.4706 0.4637 0.0476 0.379 Uiso 1 1 calc R . .
C17 C 0.4065(8) 0.0166(15) 0.3820(14) 0.062(5) Uani 1 1 d . . .
C2 C 0.4219(10) 0.4461(16) 0.1513(17) 0.080(7) Uani 1 1 d . . .
C20 C 0.4078(12) 0.1158(18) 0.374(2) 0.127(13) Uani 1 1 d . . .
H20A H 0.4121 0.1318 0.3151 0.190 Uiso 1 1 calc R . .
H20B H 0.4378 0.1382 0.4069 0.190 Uiso 1 1 calc R . .
H20C H 0.3745 0.1395 0.3959 0.190 Uiso 1 1 calc R . .
C14 C 0.4211(10) -0.0861(16) 0.008(2) 0.104(10) Uani 1 1 d . . .
H14A H 0.4468 -0.1055 -0.0344 0.155 Uiso 1 1 calc R . .
H14B H 0.4348 -0.0350 0.0354 0.155 Uiso 1 1 calc R . .
H14C H 0.3871 -0.0733 -0.0196 0.155 Uiso 1 1 calc R . .
C22 C 0.3860(10) 0.5652(13) -0.1890(15) 0.068(6) Uani 1 1 d . . .
O7 O 0.1122(8) 0.9209(17) 0.1952(14) 0.129(9) Uani 1 1 d . . .
C15 C 0.3978(9) -0.2389(15) 0.0284(17) 0.081(7) Uani 1 1 d . . .
H15A H 0.3991 -0.2878 0.0664 0.121 Uiso 1 1 calc R . .
H15B H 0.4231 -0.2473 -0.0178 0.121 Uiso 1 1 calc R . .
H15C H 0.3618 -0.2330 0.0055 0.121 Uiso 1 1 calc R . .
C31 C 0.0882(9) 0.403(2) 0.9780(18) 0.088(8) Uani 1 1 d . . .
O5 O 0.4318(8) 0.5676(15) -0.1734(15) 0.129(8) Uani 1 1 d . . .
O8 O 0.1262(10) 0.365(2) 1.0034(18) 0.166(11) Uani 1 1 d . . .
C9 C 0.4116(17) 0.298(2) -0.261(2) 0.19(2) Uani 1 1 d . . .
H9A H 0.4467 0.2928 -0.2872 0.284 Uiso 1 1 calc R . .
H9B H 0.3992 0.3569 -0.2659 0.284 Uiso 1 1 calc R . .
H9C H 0.3864 0.2602 -0.2887 0.284 Uiso 1 1 calc R . .
C24 C 0.3227(14) -0.2913(15) 0.336(2) 0.119(14) Uani 1 1 d . . .
H24A H 0.2923 -0.3195 0.3637 0.143 Uiso 1 1 calc R . .
H24B H 0.3355 -0.3293 0.2903 0.143 Uiso 1 1 calc R . .
C18 C 0.4062(14) -0.010(2) 0.4776(19) 0.132(14) Uani 1 1 d . . .
H18A H 0.3703 -0.0030 0.5007 0.199 Uiso 1 1 calc R . .
H18B H 0.4313 0.0252 0.5090 0.199 Uiso 1 1 calc R . .
H18C H 0.4168 -0.0699 0.4825 0.199 Uiso 1 1 calc R . .
C23 C 0.3630(11) 0.5486(17) -0.2752(15) 0.088(8) Uani 1 1 d . . .
H23A H 0.3920 0.5409 -0.3156 0.133 Uiso 1 1 calc R . .
H23B H 0.3410 0.5969 -0.2923 0.133 Uiso 1 1 calc R . .
H23C H 0.3411 0.4973 -0.2735 0.133 Uiso 1 1 calc R . .
C25 C 0.3678(12) -0.2773(16) 0.400(2) 0.095(10) Uani 1 1 d . . .
C28 C 0.0766(12) 0.870(2) 0.2051(15) 0.092(8) Uani 1 1 d . . .
O6 O 0.4115(10) -0.2805(19) 0.377(2) 0.185(15) Uani 1 1 d . . .
C26 C 0.3486(15) -0.260(3) 0.493(3) 0.162(17) Uani 1 1 d . . .
H26A H 0.3797 -0.2516 0.5298 0.242 Uiso 1 1 calc R . .
H26B H 0.3278 -0.3083 0.5137 0.242 Uiso 1 1 calc R . .
H26C H 0.3264 -0.2087 0.4946 0.242 Uiso 1 1 calc R . .
C30 C 0.0925(13) 0.495(2) 0.961(2) 0.133(13) Uani 1 1 d . . .
H30A H 0.1301 0.5111 0.9571 0.199 Uiso 1 1 calc R . .
H30B H 0.0758 0.5268 1.0073 0.199 Uiso 1 1 calc R . .
H30C H 0.0744 0.5086 0.9083 0.199 Uiso 1 1 calc R . .
C13 C 0.4628(13) -0.174(3) 0.132(2) 0.143(15) Uani 1 1 d . . .
H13A H 0.4540 -0.2123 0.1783 0.215 Uiso 1 1 calc R . .
H13B H 0.4749 -0.1194 0.1551 0.215 Uiso 1 1 calc R . .
H13C H 0.4911 -0.1985 0.0976 0.215 Uiso 1 1 calc R . .
C3 C 0.413(2) 0.535(2) 0.190(3) 0.24(3) Uani 1 1 d . . .
H3D H 0.4365 0.5765 0.1630 0.359 Uiso 1 1 calc R . .
H3E H 0.4205 0.5335 0.2507 0.359 Uiso 1 1 calc R . .
H3F H 0.3757 0.5526 0.1817 0.359 Uiso 1 1 calc R . .
C10 C 0.411(2) 0.182(2) -0.168(4) 0.24(3) Uani 1 1 d . . .
H10A H 0.4440 0.1562 -0.1881 0.358 Uiso 1 1 calc R . .
H10B H 0.3815 0.1647 -0.2053 0.358 Uiso 1 1 calc R . .
H10C H 0.4034 0.1618 -0.1108 0.358 Uiso 1 1 calc R . .
C19 C 0.4582(11) -0.022(3) 0.345(3) 0.165(19) Uani 1 1 d . . .
H19A H 0.4498 -0.0761 0.3174 0.247 Uiso 1 1 calc R . .
H19B H 0.4836 -0.0327 0.3911 0.247 Uiso 1 1 calc R . .
H19C H 0.4739 0.0170 0.3046 0.247 Uiso 1 1 calc R . .
C32 C 0.0383(14) 0.361(2) 0.965(3) 0.163(17) Uani 1 1 d . . .
H32A H 0.0431 0.3150 0.9245 0.244 Uiso 1 1 calc R . .
H32B H 0.0123 0.4020 0.9424 0.244 Uiso 1 1 calc R . .
H32C H 0.0253 0.3387 1.0183 0.244 Uiso 1 1 calc R . .
C8 C 0.4639(13) 0.315(4) -0.138(4) 0.29(4) Uani 1 1 d . . .
H8D H 0.4865 0.3304 -0.1855 0.433 Uiso 1 1 calc R . .
H8E H 0.4832 0.2755 -0.1010 0.433 Uiso 1 1 calc R . .
H8F H 0.4546 0.3661 -0.1059 0.433 Uiso 1 1 calc R . .
C29 C 0.0308(14) 0.863(3) 0.144(2) 0.17(2) Uani 1 1 d . . .
H29A H 0.0026 0.9028 0.1602 0.260 Uiso 1 1 calc R . .
H29B H 0.0168 0.8053 0.1441 0.260 Uiso 1 1 calc R . .
H29C H 0.0433 0.8773 0.0870 0.260 Uiso 1 1 calc R . .
C4 C 0.4259(16) 0.383(2) 0.226(3) 0.169(19) Uani 1 1 d . . .
H4D H 0.3909 0.3769 0.2521 0.253 Uiso 1 1 calc R . .
H4E H 0.4515 0.4046 0.2670 0.253 Uiso 1 1 calc R . .
H4F H 0.4379 0.3279 0.2047 0.253 Uiso 1 1 calc R . .
C27 C 0.084(2) 0.801(3) 0.274(3) 0.20(2) Uani 1 1 d . . .
H27A H 0.1107 0.7593 0.2548 0.307 Uiso 1 1 calc R . .
H27B H 0.0504 0.7722 0.2845 0.307 Uiso 1 1 calc R . .
H27C H 0.0970 0.8275 0.3259 0.307 Uiso 1 1 calc R . .

loop_
_atom_site_aniso_label
_atom_site_aniso_U_11
_atom_site_aniso_U_22
_atom_site_aniso_U_33
_atom_site_aniso_U_23
_atom_site_aniso_U_13
_atom_site_aniso_U_12
Cl3 0.119(5) 0.046(3) 0.045(3) -0.009(2) 0.008(3) -0.006(3)
Cl1 0.126(5) 0.051(3) 0.040(3) -0.009(2) 0.001(3) 0.006(3)
Cl4 0.062(3) 0.071(3) 0.079(3) 0.023(3) 0.002(3) 0.002(2)
Cl2 0.062(3) 0.048(2) 0.071(3) 0.012(2) -0.002(3) 0.000(2)
Pt2 0.0477(4) 0.0386(4) 0.0380(4) -0.0009(3) -0.0002(3) 0.0016(3)
Pt4 0.0503(4) 0.0378(4) 0.0387(4) -0.0017(3) 0.0010(3) 0.0014(3)
Pt1 0.0574(4) 0.0363(4) 0.0447(4) -0.0013(3) 0.0020(3) 0.0016(3)
Pt3 0.0666(4) 0.0379(3) 0.0365(3) -0.0011(3) 0.0008(4) 0.0013(3)
Pt5 0.0640(4) 0.0364(4) 0.0515(4) 0.0013(3) 0.0055(4) 0.0002(3)
C1 0.052(11) 0.065(13) 0.051(12) 0.002(10) -0.003(9) 0.003(9)
Br1 0.0774(15) 0.0753(16) 0.0737(16) 0.0159(12) -0.0162(12) 0.0013(12)
Br3 0.0807(16) 0.0755(16) 0.0707(16) 0.0118(12) 0.0146(12) 0.0034(11)
Br2 0.132(2) 0.0567(13) 0.0861(17) -0.0085(13) 0.0337(17) 0.0221(14)
Br4 0.182(3) 0.0621(15) 0.0838(19) -0.0025(14) -0.030(2) -0.0382(17)
N4 0.060(10) 0.062(11) 0.068(11) -0.022(10) 0.008(9) 0.002(7)
N8 0.064(9) 0.047(9) 0.046(9) 0.002(8) -0.007(8) -0.015(7)
O2 0.071(9) 0.034(7) 0.070(9) 0.001(6) 0.021(7) -0.004(6)
O4 0.049(8) 0.058(9) 0.107(12) 0.037(8) -0.034(8) -0.017(6)
N1 0.071(10) 0.041(9) 0.035(7) 0.005(7) -0.016(7) -0.012(7)
N2 0.073(10) 0.039(8) 0.055(9) 0.001(8) -0.002(9) 0.015(7)
N7 0.075(11) 0.051(10) 0.051(10) 0.002(8) 0.020(8) -0.008(7)
N5 0.060(9) 0.040(9) 0.059(10) 0.013(7) 0.013(7) 0.008(7)
N6 0.055(9) 0.037(8) 0.064(10) 0.005(8) -0.018(8) -0.005(6)
O1 0.083(10) 0.067(9) 0.063(9) 0.013(8) -0.027(8) -0.019(7)
O3 0.095(11) 0.046(8) 0.081(11) 0.015(8) 0.029(9) 0.023(7)
N3 0.078(11) 0.040(9) 0.047(9) -0.010(7) 0.008(9) -0.014(7)
C16 0.050(11) 0.050(11) 0.044(11) -0.002(8) 0.013(8) -0.002(8)
C6 0.059(12) 0.051(12) 0.053(12) 0.006(9) 0.004(9) 0.016(9)
C21 0.104(17) 0.042(11) 0.058(13) 0.005(9) -0.004(12) -0.023(11)
C11 0.062(12) 0.036(10) 0.049(11) -0.002(8) 0.005(8) -0.009(8)
C12 0.067(14) 0.058(13) 0.062(13) 0.003(10) 0.014(10) 0.020(10)
C7 0.043(11) 0.057(13) 0.090(17) -0.020(11) 0.007(10) 0.010(9)
C5 0.10(3) 0.56(11) 0.10(3) 0.00(5) -0.05(3) -0.06(4)
C17 0.049(11) 0.080(15) 0.058(13) 0.002(11) 0.002(9) -0.023(10)
C2 0.073(15) 0.084(17) 0.083(17) -0.001(14) -0.041(13) -0.015(13)
C20 0.12(2) 0.09(2) 0.18(3) -0.01(2) -0.07(2) -0.054(18)
C14 0.082(17) 0.073(16) 0.16(3) 0.010(17) 0.058(18) 0.008(13)
C22 0.086(17) 0.042(11) 0.076(16) 0.018(10) 0.018(13) -0.024(11)
O7 0.082(12) 0.18(2) 0.126(18) 0.048(16) 0.020(13) -0.031(14)
C15 0.071(14) 0.066(14) 0.105(19) -0.018(14) 0.019(14) -0.001(11)
C31 0.042(13) 0.12(2) 0.10(2) 0.023(16) 0.001(12) 0.018(13)
O5 0.074(13) 0.16(2) 0.16(2) 0.056(16) 0.013(13) -0.050(12)
O8 0.101(17) 0.25(3) 0.15(2) -0.01(2) -0.015(17) 0.038(19)
C9 0.25(5) 0.19(4) 0.13(3) 0.08(3) 0.15(3) 0.14(4)
C24 0.16(3) 0.038(13) 0.16(3) 0.052(16) 0.09(3) 0.054(16)
C18 0.13(3) 0.18(3) 0.09(2) 0.02(2) -0.06(2) -0.08(2)
C23 0.11(2) 0.097(19) 0.058(15) 0.024(13) 0.038(14) 0.004(15)
C25 0.067(17) 0.061(15) 0.16(3) 0.052(16) 0.047(18) 0.020(12)
C28 0.11(2) 0.12(2) 0.045(13) 0.009(14) 0.032(14) -0.003(18)
O6 0.090(17) 0.18(3) 0.28(4) 0.11(3) 0.07(2) 0.051(16)
C26 0.14(3) 0.14(3) 0.21(5) 0.08(3) 0.01(3) 0.03(3)
C30 0.11(3) 0.14(3) 0.15(3) -0.01(3) 0.01(2) -0.05(2)
C13 0.08(2) 0.25(5) 0.09(2) -0.02(2) 0.007(18) 0.05(2)
C3 0.34(7) 0.14(4) 0.24(5) -0.08(3) -0.23(6) 0.01(4)
C10 0.29(6) 0.13(3) 0.30(7) 0.04(4) 0.21(6) 0.12(4)
C19 0.055(17) 0.19(4) 0.25(5) -0.13(3) 0.01(2) -0.016(19)
C32 0.10(2) 0.11(3) 0.28(5) 0.02(3) 0.01(3) -0.05(2)
C8 0.045(19) 0.42(8) 0.40(8) -0.28(7) -0.07(3) 0.06(3)
C29 0.12(3) 0.30(6) 0.11(3) 0.04(3) -0.06(2) -0.08(3)
C4 0.19(4) 0.13(3) 0.19(4) 0.05(3) -0.13(3) -0.03(3)
C27 0.23(5) 0.22(5) 0.16(5) 0.05(4) -0.01(4) 0.03(4)

loop_
_atom_type_symbol
_atom_type_description
_atom_type_scat_dispersion_real
_atom_type_scat_dispersion_imag
_atom_type_scat_source
C C 0.0033 0.0016 'International Tables Vol C Tables 4.2.6.8 and 6.1.1.4'
H H 0.0000 0.0000 'International Tables Vol C Tables 4.2.6.8 and 6.1.1.4'
N N 0.0061 0.0033 'International Tables Vol C Tables 4.2.6.8 and 6.1.1.4'
O O 0.0106 0.0060 'International Tables Vol C Tables 4.2.6.8 and 6.1.1.4'
Cl Cl 0.1484 0.1585 'International Tables Vol C Tables 4.2.6.8 and 6.1.1.4'
Br Br -0.2901 2.4595 'International Tables Vol C Tables 4.2.6.8 and 6.1.1.4'
Pt Pt -1.7033 8.3905 'International Tables Vol C Tables 4.2.6.8 and 6.1.1.4'

loop_
_geom_angle_atom_site_label_1
_geom_angle_atom_site_label_2
_geom_angle_atom_site_label_3
_geom_angle
_geom_angle_site_symmetry_1
_geom_angle_site_symmetry_3
_geom_angle_publ_flag
N2 Pt2 N1 92.3(6) . . ?
N2 Pt2 N3 88.0(7) . . ?
N1 Pt2 N3 178.1(6) . . ?
N2 Pt2 N4 177.0(7) . . ?
N1 Pt2 N4 88.0(7) . . ?
N3 Pt2 N4 91.7(6) . . ?
N2 Pt2 Pt1 81.2(4) . . ?
N1 Pt2 Pt1 81.7(4) . . ?
N3 Pt2 Pt1 100.3(4) . . ?
N4 Pt2 Pt1 101.8(5) . . ?
N2 Pt2 Pt3 87.8(4) . . ?
N1 Pt2 Pt3 90.9(4) . . ?
N3 Pt2 Pt3 87.2(4) . . ?
N4 Pt2 Pt3 89.2(5) . . ?
Pt1 Pt2 Pt3 166.43(3) . . ?
N5 Pt4 N6 90.3(7) . . ?
N5 Pt4 N7 178.4(6) . . ?
N6 Pt4 N7 90.3(7) . . ?
N5 Pt4 N8 87.7(7) . . ?
N6 Pt4 N8 177.6(7) . . ?
N7 Pt4 N8 91.7(7) . . ?
N5 Pt4 Pt5 81.7(4) . . ?
N6 Pt4 Pt5 80.8(4) . . ?
N7 Pt4 Pt5 99.8(5) . . ?
N8 Pt4 Pt5 100.2(4) . . ?
N5 Pt4 Pt3 88.8(4) . . ?
N6 Pt4 Pt3 87.8(4) . . ?
N7 Pt4 Pt3 89.8(4) . . ?
N8 Pt4 Pt3 90.8(4) . . ?
Pt5 Pt4 Pt3 165.06(3) . . ?
O1 Pt1 O2 88.7(6) . . ?
O1 Pt1 C21 86.9(7) . . ?
O2 Pt1 C21 90.0(7) . . ?
O1 Pt1 Br2 88.3(5) . . ?
O2 Pt1 Br2 176.6(4) . . ?
C21 Pt1 Br2 88.0(6) . . ?
O1 Pt1 Br1 178.0(5) . . ?
O2 Pt1 Br1 90.0(4) . . ?
C21 Pt1 Br1 91.6(6) . . ?
Br2 Pt1 Br1 92.88(11) . . ?
O1 Pt1 Pt2 84.8(4) . . ?
O2 Pt1 Pt2 85.9(3) . . ?
C21 Pt1 Pt2 170.8(7) . . ?
Br2 Pt1 Pt2 95.62(8) . . ?
Br1 Pt1 Pt2 96.65(6) . . ?
Cl1 Pt3 Cl3 179.4(2) . . ?
Cl1 Pt3 Cl4 89.9(2) . . ?
Cl3 Pt3 Cl4 89.6(2) . . ?
Cl1 Pt3 Cl2 90.5(2) . . ?
Cl3 Pt3 Cl2 90.0(2) . . ?
Cl4 Pt3 Cl2 179.6(3) . . ?
Cl1 Pt3 Pt2 88.55(14) . . ?
Cl3 Pt3 Pt2 91.22(14) . . ?
Cl4 Pt3 Pt2 88.70(14) . . ?
Cl2 Pt3 Pt2 91.34(12) . . ?
Cl1 Pt3 Pt4 90.87(14) . . ?
Cl3 Pt3 Pt4 89.33(14) . . ?
Cl4 Pt3 Pt4 87.65(14) . . ?
Cl2 Pt3 Pt4 92.31(12) . . ?
Pt2 Pt3 Pt4 176.31(3) . . ?
O4 Pt5 O3 87.2(7) . . ?
O4 Pt5 C24 92.0(12) . . ?
O3 Pt5 C24 87.3(8) . . ?
O4 Pt5 Br3 90.4(5) . . ?
O3 Pt5 Br3 177.1(5) . . ?
C24 Pt5 Br3 91.2(7) . . ?
O4 Pt5 Br4 177.6(5) . . ?
O3 Pt5 Br4 90.7(5) . . ?
C24 Pt5 Br4 86.8(12) . . ?
Br3 Pt5 Br4 91.67(12) . . ?
O4 Pt5 Pt4 85.9(4) . . ?
O3 Pt5 Pt4 84.4(4) . . ?
C24 Pt5 Pt4 171.5(7) . . ?
Br3 Pt5 Pt4 97.00(7) . . ?
Br4 Pt5 Pt4 94.95(8) . . ?
N1 C1 O1 121.1(17) . . ?
N1 C1 C2 121.4(19) . . ?
O1 C1 C2 117.3(19) . . ?
C6 O2 Pt1 120.4(12) . . ?
C16 O4 Pt5 121.7(12) . . ?
C1 N1 Pt2 127.9(13) . . ?
C6 N2 Pt2 128.1(12) . . ?
C11 N5 Pt4 129.5(13) . . ?
C16 N6 Pt4 129.2(13) . . ?
C1 O1 Pt1 122.5(12) . . ?
C11 O3 Pt5 124.1(12) . . ?
O4 C16 N6 121.6(17) . . ?
O4 C16 C17 116.3(17) . . ?
N6 C16 C17 122.1(17) . . ?
O2 C6 N2 122.9(17) . . ?
O2 C6 C7 117.1(18) . . ?
N2 C6 C7 120.1(17) . . ?
C22 C21 Pt1 113.7(14) . . ?
O3 C11 N5 120.1(17) . . ?
O3 C11 C12 113.8(17) . . ?
N5 C11 C12 126.1(17) . . ?
C15 C12 C11 107.9(18) . . ?
C15 C12 C13 111(2) . . ?
C11 C12 C13 110.3(18) . . ?
C15 C12 C14 106(2) . . ?
C11 C12 C14 108.5(16) . . ?
C13 C12 C14 112(2) . . ?
C10 C7 C8 120(4) . . ?
C10 C7 C9 104(3) . . ?
C8 C7 C9 106(4) . . ?
C10 C7 C6 113(2) . . ?
C8 C7 C6 105(2) . . ?
C9 C7 C6 107.7(19) . . ?
C16 C17 C19 107.7(19) . . ?
C16 C17 C20 113.0(19) . . ?
C19 C17 C20 110(2) . . ?
C16 C17 C18 110.3(17) . . ?
C19 C17 C18 105(3) . . ?
C20 C17 C18 110(2) . . ?
C5 C2 C1 110(2) . . ?
C5 C2 C4 107(3) . . ?
C1 C2 C4 116(2) . . ?
C5 C2 C3 111(3) . . ?
C1 C2 C3 107(2) . . ?
C4 C2 C3 107(3) . . ?
O5 C22 C23 125(2) . . ?
O5 C22 C21 120(2) . . ?
C23 C22 C21 115(2) . . ?
O8 C31 C32 121(4) . . ?
O8 C31 C30 120(3) . . ?
C32 C31 C30 119(3) . . ?
C25 C24 Pt5 112(2) . . ?
O6 C25 C24 119(4) . . ?
O6 C25 C26 126(4) . . ?
C24 C25 C26 115(2) . . ?
O7 C28 C29 122(3) . . ?
O7 C28 C27 118(3) . . ?
C29 C28 C27 120(3) . . ?

loop_
_geom_bond_atom_site_label_1
_geom_bond_atom_site_label_2
_geom_bond_distance
_geom_bond_site_symmetry_2
_geom_bond_publ_flag
Cl3 Pt3 2.306(5) . ?
Cl1 Pt3 2.304(5) . ?
Cl4 Pt3 2.317(5) . ?
Cl2 Pt3 2.334(5) . ?
Pt2 N2 1.972(16) . ?
Pt2 N1 1.987(14) . ?
Pt2 N3 2.052(15) . ?
Pt2 N4 2.075(16) . ?
Pt2 Pt1 2.7023(12) . ?
Pt2 Pt3 3.0237(13) . ?
Pt4 N5 1.970(14) . ?
Pt4 N6 1.985(15) . ?
Pt4 N7 2.030(15) . ?
Pt4 N8 2.041(14) . ?
Pt4 Pt5 2.7076(13) . ?
Pt4 Pt3 3.0326(13) . ?
Pt1 O1 2.016(13) . ?
Pt1 O2 2.060(12) . ?
Pt1 C21 2.113(18) . ?
Pt1 Br2 2.404(2) . ?
Pt1 Br1 2.416(3) . ?
Pt5 O4 2.013(13) . ?
Pt5 O3 2.018(14) . ?
Pt5 C24 2.11(2) . ?
Pt5 Br3 2.407(3) . ?
Pt5 Br4 2.408(3) . ?
C1 N1 1.29(2) . ?
C1 O1 1.30(2) . ?
C1 C2 1.50(3) . ?
O2 C6 1.23(2) . ?
O4 C16 1.29(2) . ?
N2 C6 1.35(2) . ?
N5 C11 1.29(2) . ?
N6 C16 1.29(2) . ?
O3 C11 1.28(2) . ?
C16 C17 1.52(3) . ?
C6 C7 1.55(3) . ?
C21 C22 1.51(3) . ?
C11 C12 1.50(3) . ?
C12 C15 1.49(3) . ?
C12 C13 1.52(4) . ?
C12 C14 1.57(3) . ?
C7 C10 1.45(4) . ?
C7 C8 1.42(4) . ?
C7 C9 1.49(4) . ?
C5 C2 1.50(5) . ?
C17 C19 1.52(4) . ?
C17 C20 1.54(3) . ?
C17 C18 1.55(3) . ?
C2 C4 1.52(4) . ?
C2 C3 1.52(4) . ?
C22 O5 1.15(3) . ?
C22 C23 1.48(3) . ?
O7 C28 1.19(3) . ?
C31 O8 1.17(3) . ?
C31 C32 1.40(4) . ?
C31 C30 1.44(4) . ?
C24 C25 1.51(5) . ?
C25 O6 1.14(3) . ?
C25 C26 1.56(5) . ?
C28 C29 1.48(4) . ?
C28 C27 1.52(5) . ?

loop_
_geom_torsion_atom_site_label_1
_geom_torsion_atom_site_label_2
_geom_torsion_atom_site_label_3
_geom_torsion_atom_site_label_4
_geom_torsion
_geom_torsion_site_symmetry_1
_geom_torsion_site_symmetry_2
_geom_torsion_site_symmetry_3
_geom_torsion_site_symmetry_4
_geom_torsion_publ_flag
N2 Pt2 Pt1 O1 -83.8(7) . . . . ?
N1 Pt2 Pt1 O1 9.9(7) . . . . ?
N3 Pt2 Pt1 O1 -170.1(6) . . . . ?
N4 Pt2 Pt1 O1 96.0(7) . . . . ?
Pt3 Pt2 Pt1 O1 -47.7(5) . . . . ?
N2 Pt2 Pt1 O2 5.3(6) . . . . ?
N1 Pt2 Pt1 O2 98.9(6) . . . . ?
N3 Pt2 Pt1 O2 -81.0(6) . . . . ?
N4 Pt2 Pt1 O2 -174.9(6) . . . . ?
Pt3 Pt2 Pt1 O2 41.4(4) . . . . ?
N2 Pt2 Pt1 C21 -58(4) . . . . ?
N1 Pt2 Pt1 C21 35(4) . . . . ?
N3 Pt2 Pt1 C21 -145(4) . . . . ?
N4 Pt2 Pt1 C21 121(4) . . . . ?
Pt3 Pt2 Pt1 C21 -22(4) . . . . ?
N2 Pt2 Pt1 Br2 -171.6(5) . . . . ?
N1 Pt2 Pt1 Br2 -78.0(5) . . . . ?
N3 Pt2 Pt1 Br2 102.1(4) . . . . ?
N4 Pt2 Pt1 Br2 8.2(5) . . . . ?
Pt3 Pt2 Pt1 Br2 -135.51(16) . . . . ?
N2 Pt2 Pt1 Br1 94.8(5) . . . . ?
N1 Pt2 Pt1 Br1 -171.5(5) . . . . ?
N3 Pt2 Pt1 Br1 8.5(4) . . . . ?
N4 Pt2 Pt1 Br1 -85.4(5) . . . . ?
Pt3 Pt2 Pt1 Br1 130.91(15) . . . . ?
N2 Pt2 Pt3 Cl1 137.7(5) . . . . ?
N1 Pt2 Pt3 Cl1 45.5(5) . . . . ?
N3 Pt2 Pt3 Cl1 -134.2(5) . . . . ?
N4 Pt2 Pt3 Cl1 -42.5(5) . . . . ?
Pt1 Pt2 Pt3 Cl1 102.1(2) . . . . ?
N2 Pt2 Pt3 Cl3 -42.8(5) . . . . ?
N1 Pt2 Pt3 Cl3 -135.0(5) . . . . ?
N3 Pt2 Pt3 Cl3 45.3(5) . . . . ?
N4 Pt2 Pt3 Cl3 137.0(5) . . . . ?
Pt1 Pt2 Pt3 Cl3 -78.4(2) . . . . ?
N2 Pt2 Pt3 Cl4 -132.4(5) . . . . ?
N1 Pt2 Pt3 Cl4 135.4(5) . . . . ?
N3 Pt2 Pt3 Cl4 -44.2(5) . . . . ?
N4 Pt2 Pt3 Cl4 47.4(5) . . . . ?
Pt1 Pt2 Pt3 Cl4 -168.0(2) . . . . ?
N2 Pt2 Pt3 Cl2 47.2(5) . . . . ?
N1 Pt2 Pt3 Cl2 -45.0(5) . . . . ?
N3 Pt2 Pt3 Cl2 135.4(5) . . . . ?
N4 Pt2 Pt3 Cl2 -132.9(5) . . . . ?
Pt1 Pt2 Pt3 Cl2 11.6(2) . . . . ?
N2 Pt2 Pt3 Pt4 -141.3(7) . . . . ?
N1 Pt2 Pt3 Pt4 126.5(7) . . . . ?
N3 Pt2 Pt3 Pt4 -53.2(7) . . . . ?
N4 Pt2 Pt3 Pt4 38.5(7) . . . . ?
Pt1 Pt2 Pt3 Pt4 -176.9(4) . . . . ?
N5 Pt4 Pt3 Cl1 -133.0(5) . . . . ?
N6 Pt4 Pt3 Cl1 -42.7(5) . . . . ?
N7 Pt4 Pt3 Cl1 47.6(5) . . . . ?
N8 Pt4 Pt3 Cl1 139.3(5) . . . . ?
Pt5 Pt4 Pt3 Cl1 -82.7(2) . . . . ?
N5 Pt4 Pt3 Cl3 47.5(5) . . . . ?
N6 Pt4 Pt3 Cl3 137.8(5) . . . . ?
N7 Pt4 Pt3 Cl3 -131.9(5) . . . . ?
N8 Pt4 Pt3 Cl3 -40.2(5) . . . . ?
Pt5 Pt4 Pt3 Cl3 97.8(2) . . . . ?
N5 Pt4 Pt3 Cl4 137.1(5) . . . . ?
N6 Pt4 Pt3 Cl4 -132.6(5) . . . . ?
N7 Pt4 Pt3 Cl4 -42.3(5) . . . . ?
N8 Pt4 Pt3 Cl4 49.4(5) . . . . ?
Pt5 Pt4 Pt3 Cl4 -172.6(2) . . . . ?
N5 Pt4 Pt3 Cl2 -42.5(5) . . . . ?
N6 Pt4 Pt3 Cl2 47.8(5) . . . . ?
N7 Pt4 Pt3 Cl2 138.1(5) . . . . ?
N8 Pt4 Pt3 Cl2 -130.2(5) . . . . ?
Pt5 Pt4 Pt3 Cl2 7.8(2) . . . . ?
N5 Pt4 Pt3 Pt2 146.1(7) . . . . ?
N6 Pt4 Pt3 Pt2 -123.6(7) . . . . ?
N7 Pt4 Pt3 Pt2 -33.3(7) . . . . ?
N8 Pt4 Pt3 Pt2 58.4(7) . . . . ?
Pt5 Pt4 Pt3 Pt2 -163.6(5) . . . . ?
N5 Pt4 Pt5 O4 89.3(7) . . . . ?
N6 Pt4 Pt5 O4 -2.4(7) . . . . ?
N7 Pt4 Pt5 O4 -91.1(7) . . . . ?
N8 Pt4 Pt5 O4 175.4(7) . . . . ?
Pt3 Pt4 Pt5 O4 38.2(5) . . . . ?
N5 Pt4 Pt5 O3 1.7(7) . . . . ?
N6 Pt4 Pt5 O3 -90.0(7) . . . . ?
N7 Pt4 Pt5 O3 -178.7(7) . . . . ?
N8 Pt4 Pt5 O3 87.8(7) . . . . ?
Pt3 Pt4 Pt5 O3 -49.4(5) . . . . ?
N5 Pt4 Pt5 C24 13(8) . . . . ?
N6 Pt4 Pt5 C24 -78(8) . . . . ?
N7 Pt4 Pt5 C24 -167(8) . . . . ?
N8 Pt4 Pt5 C24 99(8) . . . . ?
Pt3 Pt4 Pt5 C24 -38(8) . . . . ?
N5 Pt4 Pt5 Br3 179.1(5) . . . . ?
N6 Pt4 Pt5 Br3 87.5(5) . . . . ?
N7 Pt4 Pt5 Br3 -1.2(5) . . . . ?
N8 Pt4 Pt5 Br3 -94.7(5) . . . . ?
Pt3 Pt4 Pt5 Br3 128.09(14) . . . . ?
N5 Pt4 Pt5 Br4 -88.5(5) . . . . ?
N6 Pt4 Pt5 Br4 179.8(5) . . . . ?
N7 Pt4 Pt5 Br4 91.1(5) . . . . ?
N8 Pt4 Pt5 Br4 -2.4(5) . . . . ?
Pt3 Pt4 Pt5 Br4 -139.61(15) . . . . ?
O1 Pt1 O2 C6 72.8(16) . . . . ?
C21 Pt1 O2 C6 159.7(16) . . . . ?
Br2 Pt1 O2 C6 104(6) . . . . ?
Br1 Pt1 O2 C6 -108.7(15) . . . . ?
Pt2 Pt1 O2 C6 -12.1(15) . . . . ?
O3 Pt5 O4 C16 83.0(15) . . . . ?
C24 Pt5 O4 C16 170.2(16) . . . . ?
Br3 Pt5 O4 C16 -98.6(15) . . . . ?
Br4 Pt5 O4 C16 110(9) . . . . ?
Pt4 Pt5 O4 C16 -1.6(15) . . . . ?
O1 C1 N1 Pt2 5(3) . . . . ?
C2 C1 N1 Pt2 -170.7(16) . . . . ?
N2 Pt2 N1 C1 69.2(17) . . . . ?
N3 Pt2 N1 C1 167(18) . . . . ?
N4 Pt2 N1 C1 -113.7(18) . . . . ?
Pt1 Pt2 N1 C1 -11.5(16) . . . . ?
Pt3 Pt2 N1 C1 157.1(17) . . . . ?
N1 Pt2 N2 C6 -82.3(17) . . . . ?
N3 Pt2 N2 C6 99.6(18) . . . . ?
N4 Pt2 N2 C6 -177(41) . . . . ?
Pt1 Pt2 N2 C6 -1.1(16) . . . . ?
Pt3 Pt2 N2 C6 -173.2(17) . . . . ?
N6 Pt4 N5 C11 76.7(17) . . . . ?
N7 Pt4 N5 C11 -171(24) . . . . ?
N8 Pt4 N5 C11 -104.6(17) . . . . ?
Pt5 Pt4 N5 C11 -3.9(16) . . . . ?
Pt3 Pt4 N5 C11 164.5(17) . . . . ?
N5 Pt4 N6 C16 -73.5(17) . . . . ?
N7 Pt4 N6 C16 108.0(17) . . . . ?
N8 Pt4 N6 C16 -107(14) . . . . ?
Pt5 Pt4 N6 C16 8.0(16) . . . . ?
Pt3 Pt4 N6 C16 -162.3(17) . . . . ?
N1 C1 O1 Pt1 9(3) . . . . ?
C2 C1 O1 Pt1 -174.8(16) . . . . ?
O2 Pt1 O1 C1 -99.0(16) . . . . ?
C21 Pt1 O1 C1 171.0(17) . . . . ?
Br2 Pt1 O1 C1 82.8(16) . . . . ?
Br1 Pt1 O1 C1 -149(11) . . . . ?
Pt2 Pt1 O1 C1 -13.0(15) . . . . ?
O4 Pt5 O3 C11 -86.7(17) . . . . ?
C24 Pt5 O3 C11 -179(2) . . . . ?
Br3 Pt5 O3 C11 -120(7) . . . . ?
Br4 Pt5 O3 C11 94.4(16) . . . . ?
Pt4 Pt5 O3 C11 -0.5(16) . . . . ?
Pt5 O4 C16 N6 8(3) . . . . ?
Pt5 O4 C16 C17 -170.6(13) . . . . ?
Pt4 N6 C16 O4 -12(3) . . . . ?
Pt4 N6 C16 C17 166.2(14) . . . . ?
Pt1 O2 C6 N2 15(3) . . . . ?
Pt1 O2 C6 C7 -164.8(13) . . . . ?
Pt2 N2 C6 O2 -8(3) . . . . ?
Pt2 N2 C6 C7 171.7(13) . . . . ?
O1 Pt1 C21 C22 88.9(17) . . . . ?
O2 Pt1 C21 C22 0.2(17) . . . . ?
Br2 Pt1 C21 C22 177.3(17) . . . . ?
Br1 Pt1 C21 C22 -89.8(17) . . . . ?
Pt2 Pt1 C21 C22 64(4) . . . . ?
Pt5 O3 C11 N5 -2(3) . . . . ?
Pt5 O3 C11 C12 177.6(14) . . . . ?
Pt4 N5 C11 O3 5(3) . . . . ?
Pt4 N5 C11 C12 -174.8(15) . . . . ?
O3 C11 C12 C15 67(2) . . . . ?
N5 C11 C12 C15 -113(2) . . . . ?
O3 C11 C12 C13 -54(3) . . . . ?
N5 C11 C12 C13 125(3) . . . . ?
O3 C11 C12 C14 -178(2) . . . . ?
N5 C11 C12 C14 2(3) . . . . ?
O2 C6 C7 C10 -156(3) . . . . ?
N2 C6 C7 C10 24(4) . . . . ?
O2 C6 C7 C8 70(4) . . . . ?
N2 C6 C7 C8 -110(4) . . . . ?
O2 C6 C7 C9 -42(3) . . . . ?
N2 C6 C7 C9 138(3) . . . . ?
O4 C16 C17 C19 68(3) . . . . ?
N6 C16 C17 C19 -110(3) . . . . ?
O4 C16 C17 C20 -169(2) . . . . ?
N6 C16 C17 C20 12(3) . . . . ?
O4 C16 C17 C18 -46(3) . . . . ?
N6 C16 C17 C18 136(3) . . . . ?
N1 C1 C2 C5 122(3) . . . . ?
O1 C1 C2 C5 -54(4) . . . . ?
N1 C1 C2 C4 1(4) . . . . ?
O1 C1 C2 C4 -175(3) . . . . ?
N1 C1 C2 C3 -118(3) . . . . ?
O1 C1 C2 C3 66(4) . . . . ?
Pt1 C21 C22 O5 -98(2) . . . . ?
Pt1 C21 C22 C23 85(2) . . . . ?
O4 Pt5 C24 C25 0.3(19) . . . . ?
O3 Pt5 C24 C25 87.4(19) . . . . ?
Br3 Pt5 C24 C25 -90.1(19) . . . . ?
Br4 Pt5 C24 C25 178.3(19) . . . . ?
Pt4 Pt5 C24 C25 76(8) . . . . ?
Pt5 C24 C25 O6 -92(3) . . . . ?
Pt5 C24 C25 C26 88(3) . . . . ?
